data_7240204
loop_
_publ_author_name
'Srinivasarao, Singireddi'
'Nandikolla, Adinarayana'
'Suresh, Amaroju'
'Calster, Kevin Van'
'De Voogt, Linda'
'Cappoen, Davie'
'Ghosh, Balaram'
'Aggarwal, Himanshu'
'Murugesan, Sankaranarayanan'
'Chandra Sekhar, Kondapalli Venkata Gowri'

_publ_section_title
;
 Seeking potent anti-tubercular agents: design and synthesis of
 substituted-N-(6-(4-(pyrazine-2-carbonyl)piperazine/homopiperazine-1-yl)pyridin-3-yl)benzamide
 derivatives as anti-tubercular agents
;
_journal_issue 21
_journal_name_full 'RSC Advances'
_journal_page_first 12272
_journal_page_last 12288
_journal_paper_doi 10.1039/D0RA01348J
_journal_volume 10
_journal_year 2020
_chemical_formula_moiety 'C19 H18 N8 O2'
_chemical_formula_sum 'C19 H18 N8 O2'
_chemical_formula_weight 390.41
_space_group_crystal_system monoclinic
_space_group_IT_number 14
_space_group_name_Hall '-P 2ybc'
_space_group_name_H-M_alt 'P 1 21/c 1'
_atom_sites_solution_hydrogens geom
_atom_sites_solution_primary direct
_audit_creation_date 2020-01-24
_audit_creation_method
;
Olex2 1.2
(compiled 2018.05.29 svn.r3508 for OlexSys, GUI svn.r5506)
;
_audit_update_record
;
2020-01-25 deposited with the CCDC.	2020-03-18 downloaded from the CCDC.
;
_cell_angle_alpha 90
_cell_angle_beta 96.4675(15)
_cell_angle_gamma 90
_cell_formula_units_Z 4
_cell_length_a 30.7919(5)
_cell_length_b 5.80932(8)
_cell_length_c 9.90381(15)
_cell_measurement_reflns_used 5983
_cell_measurement_temperature 100
_cell_measurement_theta_max 79.3370
_cell_measurement_theta_min 5.7990
_cell_volume 1760.32(5)
_computing_cell_refinement 'CrysAlisPro 1.171.39.20a (Rigaku OD, 2015)'
_computing_data_collection 'CrysAlisPro 1.171.39.20a (Rigaku OD, 2015)'
_computing_data_reduction 'CrysAlisPro 1.171.39.20a (Rigaku OD, 2015)'
_computing_molecular_graphics 'Olex2 (Dolomanov et al., 2009)'
_computing_publication_material 'Olex2 (Dolomanov et al., 2009)'
_computing_structure_refinement 'ShelXL (Sheldrick, 2015)'
_computing_structure_solution 'ShelXS (Sheldrick, 2008)'
_diffrn_ambient_temperature 100
_diffrn_detector 'CCD plate'
_diffrn_measured_fraction_theta_full 0.999
_diffrn_measured_fraction_theta_max 0.970
_diffrn_measurement_details
;
List of Runs (angles in degrees, time in seconds):

  # Type    Start    End  Width  t~exp~   \w     \q     \k     \f   Frames
#--------------------------------------------------------------------------
  1  \w    -29.00  10.00   0.50    1.64    --    0.00  77.00 150.00   78
  2  \w    -28.00  16.00   0.50    1.64    --    0.00 -37.00 -90.00   88
  3  \w    -20.00   5.00   0.50    1.64    --    0.00 -37.00-120.00   50
  4  \w    -69.00  18.00   0.50    1.64    --    0.00 -37.00-180.00  174
  5  \w    -21.00   4.00   0.50    1.64    --    0.00  77.00-120.00   50
  6  \w     44.00  70.00   0.50    6.56    --  107.20 -82.00 150.00   52
  7  \w     35.00 140.00   0.50    6.56    --  107.20 -82.00-180.00  210
  8  \w     19.00 130.00   0.50    6.56    --  107.20 -61.00-180.00  222
  9  \w     81.00 120.00   0.50    6.56    --  107.20 -82.00  90.00   78
 10  \w     27.00  56.00   0.50    6.56    --  107.20 -77.00-150.00   58
 11  \w     95.00 170.00   0.50    6.56    --  107.20  30.00 -30.00  150
 12  \w     20.00  99.00   0.50    6.56    --  107.20 -15.00-180.00  158
 13  \w    158.00 197.00   0.50    6.56    --  107.20  45.00 150.00   78
 14  \w     86.00 111.00   0.50    6.56    --  107.20 -82.00 150.00   50
 15  \w     87.00 142.00   0.50    6.56    --  107.20  45.00 150.00  110
;
_diffrn_measurement_device 'four-circle diffractometer'
_diffrn_measurement_device_type 'XtaLAB Pro: Kappa dual offset/far'
_diffrn_measurement_method '\w scans'
_diffrn_orient_matrix_type 'CrysAlisPro convention (1999,Acta A55,543-557)'
_diffrn_orient_matrix_UB_11 -0.0480496000
_diffrn_orient_matrix_UB_12 -0.0259397000
_diffrn_orient_matrix_UB_13 -0.0606520000
_diffrn_orient_matrix_UB_21 -0.0141578000
_diffrn_orient_matrix_UB_22 -0.0056868000
_diffrn_orient_matrix_UB_23 0.1442598000
_diffrn_orient_matrix_UB_31 -0.0050434000
_diffrn_orient_matrix_UB_32 0.2639391000
_diffrn_orient_matrix_UB_33 -0.0028537000
_diffrn_radiation_monochromator graphite
_diffrn_radiation_probe x-ray
_diffrn_radiation_type CuK\a
_diffrn_radiation_wavelength 1.54184
_diffrn_reflns_av_R_equivalents 0.0264
_diffrn_reflns_av_unetI/netI 0.0334
_diffrn_reflns_Laue_measured_fraction_full 0.999
_diffrn_reflns_Laue_measured_fraction_max 0.970
_diffrn_reflns_limit_h_max 38
_diffrn_reflns_limit_h_min -38
_diffrn_reflns_limit_k_max 7
_diffrn_reflns_limit_k_min -5
_diffrn_reflns_limit_l_max 12
_diffrn_reflns_limit_l_min -12
_diffrn_reflns_number 9609
_diffrn_reflns_point_group_measured_fraction_full 0.999
_diffrn_reflns_point_group_measured_fraction_max 0.970
_diffrn_reflns_theta_full 67.684
_diffrn_reflns_theta_max 79.603
_diffrn_reflns_theta_min 4.335
_diffrn_source 'fine-focus sealed X-ray tube'
_diffrn_source_type 'Enhance (Cu) X-ray Source'
_exptl_absorpt_coefficient_mu 0.843
_exptl_absorpt_correction_T_max 1.00000
_exptl_absorpt_correction_T_min 0.80136
_exptl_absorpt_correction_type multi-scan
_exptl_absorpt_process_details
;
CrysAlisPro 1.171.39.20a (Rigaku Oxford Diffraction, 2015)
Empirical absorption correction using spherical harmonics,
 implemented in SCALE3 ABSPACK scaling algorithm.
;
_exptl_crystal_colour 'metallic yellowish yellow'
_exptl_crystal_colour_lustre metallic
_exptl_crystal_colour_modifier yellowish
_exptl_crystal_colour_primary yellow
_exptl_crystal_density_diffrn 1.473
_exptl_crystal_description block
_exptl_crystal_F_000 816
_exptl_crystal_size_max 0.2
_exptl_crystal_size_mid 0.1
_exptl_crystal_size_min 0.05
_refine_diff_density_max 0.715
_refine_diff_density_min -0.300
_refine_diff_density_rms 0.048
_refine_ls_extinction_method none
_refine_ls_goodness_of_fit_ref 1.028
_refine_ls_hydrogen_treatment constr
_refine_ls_matrix_type full
_refine_ls_number_parameters 316
_refine_ls_number_reflns 3735
_refine_ls_number_restraints 0
_refine_ls_restrained_S_all 1.028
_refine_ls_R_factor_all 0.0461
_refine_ls_R_factor_gt 0.0430
_refine_ls_shift/su_max 0.001
_refine_ls_shift/su_mean 0.000
_refine_ls_structure_factor_coef Fsqd
_refine_ls_weighting_details 'w=1/[\s^2^(Fo^2^)+(0.0521P)^2^+1.0885P] where P=(Fo^2^+2Fc^2^)/3'
_refine_ls_weighting_scheme calc
_refine_ls_wR_factor_gt 0.1147
_refine_ls_wR_factor_ref 0.1173
_reflns_Friedel_coverage 0.000
_reflns_number_gt 3424
_reflns_number_total 3735
_reflns_threshold_expression 'I > 2\s(I)'
_cod_data_source_file d0ra01348j2.cif
_cod_data_source_block KVGCS_P2
_cod_depositor_comments 'Adding full bibliography for 7240204--7240206.cif.'
_cod_database_code 7240204
_shelx_shelxl_version_number 2018/3
_shelx_space_group_comment
;
The symmetry employed for this shelxl refinement is uniquely defined
by the following loop, which should always be used as a source of
symmetry information in preference to the above space-group names.
They are only intended as comments.
;
_shelx_estimated_absorpt_t_max 0.959
_shelx_estimated_absorpt_t_min 0.849
_reflns_odcompleteness_completeness 99.53
_reflns_odcompleteness_iscentric 1
_reflns_odcompleteness_theta 71.98
_olex2_refinement_description
;
1. Fixed Uiso
 At 1.2 times of:
  All C(H) groups, All C(H,H) groups, All N(H) groups
2. Others
 Fixed Sof: O2A(0.66) C15A(0.66) C19A(0.6) H19A(0.6) N8A(0.6) N7A(0.6)
 C17A(0.6) H17A(0.6) N7B(0.4) N8B(0.4) C17B(0.4) H17B(0.4) C19B(0.4) H19B(0.4)
 C15B(0.34) O2B(0.34)
3.a Secondary CH2 refined with riding coordinates:
 C11(H11A,H11B), C13(H13A,H13B), C12(H12A,H12B), C14(H14A,H14B)
3.b Aromatic/amide H refined with riding coordinates:
 N3(H3), C7(H7), C2(H2), C8(H8), C3(H3A), C10(H10), C1(H1), C18(H18),
 C19A(H19A), C17A(H17A), C17B(H17B), C19B(H19B)
;
_olex2_submission_special_instructions 'No special instructions were received'
_oxdiff_exptl_absorpt_empirical_details
;
Empirical correction (ABSPACK) includes:
- Absorption correction using spherical harmonics
- Frame scaling
;
_oxdiff_exptl_absorpt_empirical_full_max 1.519
_oxdiff_exptl_absorpt_empirical_full_min 0.627

loop_
_space_group_symop_operation_xyz
'x, y, z'
'-x, y+1/2, -z+1/2'
'-x, -y, -z'
'x, -y-1/2, z-1/2'

loop_
_atom_site_label
_atom_site_type_symbol
_atom_site_fract_x
_atom_site_fract_y
_atom_site_fract_z
_atom_site_U_iso_or_equiv
_atom_site_adp_type
_atom_site_occupancy
_atom_site_site_symmetry_order
_atom_site_calc_flag
_atom_site_refinement_flags_posn
_atom_site_refinement_flags_adp
_atom_site_refinement_flags_occupancy
_atom_site_disorder_assembly
_atom_site_disorder_group
N5 N 0.26398(4) 0.50914(18) 0.98023(11) 0.0174(2) Uani 1 1 d . . . . .
O1 O 0.12424(3) 0.09220(16) 1.33863(10) 0.0227(2) Uani 1 1 d . . . . .
N4 N 0.22699(4) 0.32049(19) 1.13809(12) 0.0209(2) Uani 1 1 d . . . . .
C9 C 0.23118(4) 0.5122(2) 1.06458(12) 0.0163(3) Uani 1 1 d . . . . .
N1 N 0.03715(4) 0.16464(19) 1.62476(12) 0.0213(2) Uani 1 1 d . . . . .
C5 C 0.11678(4) 0.2890(2) 1.37507(13) 0.0175(3) Uani 1 1 d . . . . .
N3 N 0.13512(3) 0.48176(19) 1.33046(11) 0.0183(2) Uani 1 1 d . . . . .
H3 H 0.126638 0.614058 1.361944 0.022 Uiso 1 1 calc R . . . .
C6 C 0.16688(4) 0.4895(2) 1.23717(13) 0.0172(3) Uani 1 1 d . . . . .
N2 N 0.07631(4) 0.54665(19) 1.51261(12) 0.0194(2) Uani 1 1 d . . . . .
C7 C 0.17113(4) 0.6891(2) 1.16128(13) 0.0183(3) Uani 1 1 d . . . . .
H7 H 0.151978 0.815455 1.169061 0.022 Uiso 1 1 calc R . . . .
C2 C 0.02917(4) 0.3805(2) 1.66126(14) 0.0204(3) Uani 1 1 d . . . . .
H2 H 0.009595 0.405905 1.727358 0.025 Uiso 1 1 calc R . . . .
C11 C 0.27519(4) 0.7151(2) 0.90628(13) 0.0184(3) Uani 1 1 d . . . . .
H11A H 0.296388 0.809773 0.964912 0.022 Uiso 1 1 calc R . . . .
H11B H 0.248616 0.808653 0.881486 0.022 Uiso 1 1 calc R . . . .
C8 C 0.20321(4) 0.7025(2) 1.07495(13) 0.0177(3) Uani 1 1 d . . . . .
H8 H 0.206453 0.837866 1.023206 0.021 Uiso 1 1 calc R . . . .
C4 C 0.08484(4) 0.3303(2) 1.47691(13) 0.0171(3) Uani 1 1 d . . . . .
N6 N 0.33255(4) 0.49318(19) 0.81133(12) 0.0205(2) Uani 1 1 d . . . . .
C3 C 0.04848(4) 0.5691(2) 1.60597(14) 0.0215(3) Uani 1 1 d . . . . .
H3A H 0.041688 0.719107 1.635504 0.026 Uiso 1 1 calc R . . . .
C10 C 0.19591(4) 0.3110(2) 1.22224(14) 0.0210(3) Uani 1 1 d . . . . .
H10 H 0.193608 0.175201 1.274382 0.025 Uiso 1 1 calc R . . . .
C1 C 0.06531(4) 0.1420(2) 1.53166(14) 0.0207(3) Uani 1 1 d . . . . .
H1 H 0.072123 -0.008054 1.502216 0.025 Uiso 1 1 calc R . . . .
C13 C 0.32201(5) 0.2878(2) 0.88819(14) 0.0232(3) Uani 1 1 d . . . . .
H13A H 0.348967 0.197931 0.914427 0.028 Uiso 1 1 calc R . . . .
H13B H 0.301341 0.188951 0.830408 0.028 Uiso 1 1 calc R . . . .
C12 C 0.29495(4) 0.6451(2) 0.77857(13) 0.0189(3) Uani 1 1 d . . . . .
H12A H 0.272587 0.565096 0.715824 0.023 Uiso 1 1 calc R . . . .
H12B H 0.304273 0.784511 0.732056 0.023 Uiso 1 1 calc R . . . .
C14 C 0.30191(5) 0.3576(2) 1.01367(14) 0.0224(3) Uani 1 1 d . . . . .
H14A H 0.292624 0.218158 1.060219 0.027 Uiso 1 1 calc R . . . .
H14B H 0.324046 0.438462 1.076775 0.027 Uiso 1 1 calc R . . . .
C16 C 0.40564(5) 0.3567(3) 0.78208(17) 0.0320(4) Uani 1 1 d . . . . .
O2A O 0.36639(6) 0.6319(3) 0.63565(19) 0.0337(4) Uani 0.66 1 d . . P A 3
C15A C 0.36595(13) 0.5028(7) 0.7328(3) 0.0213(7) Uani 0.66 1 d . . P A 3
C18 C 0.47349(6) 0.0826(3) 0.84207(17) 0.0388(4) Uani 1 1 d . . . . .
H18 H 0.495752 -0.027888 0.866235 0.047 Uiso 1 1 calc R . . B 2
C19A C 0.44396(14) 0.4191(9) 0.8775(4) 0.0413(10) Uani 0.6 1 d . . P A 1
H19A H 0.444894 0.565146 0.920943 0.050 Uiso 0.6 1 calc R . P A 1
N8A N 0.47733(14) 0.2743(10) 0.9040(5) 0.0478(11) Uani 0.6 1 d . . P A 1
N7A N 0.40252(9) 0.1607(5) 0.7283(4) 0.0448(7) Uani 0.6 1 d . . P A 1
C17A C 0.43616(11) 0.0154(6) 0.7527(4) 0.0382(7) Uani 0.6 1 d . . P A 1
H17A H 0.435166 -0.131759 0.710644 0.046 Uiso 0.6 1 calc R . P A 1
N7B N 0.41694(13) 0.2128(7) 0.6780(4) 0.0301(8) Uani 0.4 1 d . . P A 2
N8B N 0.46267(19) 0.2424(12) 0.9359(6) 0.0379(12) Uani 0.4 1 d . . P A 2
C17B C 0.45232(18) 0.0854(9) 0.7174(5) 0.0385(10) Uani 0.4 1 d . . P A 2
H17B H 0.463166 -0.010512 0.651145 0.046 Uiso 0.4 1 calc R . P A 2
C19B C 0.4270(2) 0.3699(11) 0.8976(7) 0.0364(13) Uani 0.4 1 d . . P A 2
H19B H 0.417411 0.475477 0.961270 0.044 Uiso 0.4 1 calc R . P A 2
C15B C 0.3718(2) 0.5514(14) 0.7783(7) 0.0276(15) Uani 0.34 1 d . . P A 4
O2B O 0.37922(13) 0.7372(9) 0.7262(7) 0.0699(18) Uani 0.34 1 d . . P A 4

loop_
_atom_site_aniso_label
_atom_site_aniso_U_11
_atom_site_aniso_U_22
_atom_site_aniso_U_33
_atom_site_aniso_U_23
_atom_site_aniso_U_13
_atom_site_aniso_U_12
N5 0.0197(5) 0.0142(5) 0.0191(5) 0.0030(4) 0.0069(4) 0.0015(4)
O1 0.0256(5) 0.0165(5) 0.0280(5) -0.0032(4) 0.0113(4) -0.0007(4)
N4 0.0222(6) 0.0164(5) 0.0258(6) 0.0035(4) 0.0104(5) 0.0019(4)
C9 0.0181(6) 0.0151(6) 0.0161(6) -0.0009(5) 0.0031(5) -0.0006(5)
N1 0.0244(6) 0.0170(5) 0.0239(6) 0.0009(4) 0.0094(5) -0.0006(4)
C5 0.0171(6) 0.0169(6) 0.0190(6) -0.0002(5) 0.0038(5) -0.0001(5)
N3 0.0190(5) 0.0153(5) 0.0220(5) -0.0009(4) 0.0082(4) 0.0000(4)
C6 0.0173(6) 0.0171(6) 0.0177(6) -0.0012(5) 0.0046(5) -0.0013(5)
N2 0.0211(5) 0.0153(5) 0.0230(5) 0.0003(4) 0.0074(4) 0.0002(4)
C7 0.0184(6) 0.0158(6) 0.0211(6) -0.0006(5) 0.0040(5) 0.0019(5)
C2 0.0211(6) 0.0195(6) 0.0220(6) 0.0008(5) 0.0083(5) 0.0011(5)
C11 0.0231(6) 0.0140(6) 0.0191(6) 0.0022(5) 0.0070(5) 0.0020(5)
C8 0.0198(6) 0.0147(6) 0.0188(6) 0.0017(5) 0.0037(5) 0.0007(5)
C4 0.0174(6) 0.0158(6) 0.0185(6) -0.0006(5) 0.0036(5) 0.0007(5)
N6 0.0228(6) 0.0193(6) 0.0206(5) 0.0046(4) 0.0083(4) 0.0034(4)
C3 0.0239(6) 0.0167(6) 0.0253(7) -0.0012(5) 0.0096(5) 0.0018(5)
C10 0.0220(6) 0.0172(6) 0.0252(6) 0.0043(5) 0.0089(5) 0.0009(5)
C1 0.0236(6) 0.0161(6) 0.0238(6) -0.0007(5) 0.0086(5) 0.0003(5)
C13 0.0274(7) 0.0189(6) 0.0249(7) 0.0030(5) 0.0094(5) 0.0022(5)
C12 0.0222(6) 0.0178(6) 0.0174(6) 0.0029(5) 0.0056(5) 0.0032(5)
C14 0.0252(7) 0.0188(6) 0.0248(7) 0.0056(5) 0.0096(5) 0.0058(5)
C16 0.0236(7) 0.0348(9) 0.0403(9) 0.0169(7) 0.0154(6) 0.0046(6)
O2A 0.0327(9) 0.0400(10) 0.0318(9) 0.0171(8) 0.0176(7) 0.0087(8)
C15A 0.0232(15) 0.0219(16) 0.0195(16) -0.0005(11) 0.0051(13) 0.0001(11)
C18 0.0324(8) 0.0526(11) 0.0323(8) 0.0104(8) 0.0075(7) 0.0182(8)
C19A 0.042(2) 0.050(2) 0.0309(17) 0.0022(16) 0.0001(17) 0.018(2)
N8A 0.043(3) 0.061(3) 0.037(2) 0.0021(17) -0.0056(16) 0.022(2)
N7A 0.0251(13) 0.0395(16) 0.069(2) 0.0175(14) 0.0004(13) 0.0013(11)
C17A 0.0305(16) 0.0385(17) 0.0458(19) 0.0114(14) 0.0054(13) 0.0050(13)
N7B 0.0298(19) 0.037(2) 0.0241(17) -0.0037(15) 0.0052(14) 0.0109(16)
N8B 0.034(3) 0.042(3) 0.035(3) 0.002(2) -0.009(2) 0.009(2)
C17B 0.041(3) 0.041(3) 0.036(2) 0.003(2) 0.011(2) 0.020(2)
C19B 0.035(3) 0.036(3) 0.036(3) -0.009(2) -0.003(2) 0.013(2)
C15B 0.020(3) 0.028(4) 0.035(4) 0.012(3) 0.005(3) -0.004(2)
O2B 0.0258(19) 0.054(3) 0.133(5) 0.066(3) 0.021(3) 0.0036(19)

loop_
_atom_type_symbol
_atom_type_description
_atom_type_scat_dispersion_real
_atom_type_scat_dispersion_imag
_atom_type_scat_source
C C 0.0181 0.0091 'International Tables Vol C Tables 4.2.6.8 and 6.1.1.4'
H H 0.0000 0.0000 'International Tables Vol C Tables 4.2.6.8 and 6.1.1.4'
N N 0.0311 0.0180 'International Tables Vol C Tables 4.2.6.8 and 6.1.1.4'
O O 0.0492 0.0322 'International Tables Vol C Tables 4.2.6.8 and 6.1.1.4'

loop_
_geom_angle_atom_site_label_1
_geom_angle_atom_site_label_2
_geom_angle_atom_site_label_3
_geom_angle
_geom_angle_site_symmetry_1
_geom_angle_site_symmetry_3
_geom_angle_publ_flag
C9 N5 C11 121.45(10) . . ?
C9 N5 C14 119.20(10) . . ?
C11 N5 C14 112.07(10) . . ?
C10 N4 C9 119.33(11) . . ?
N5 C9 C8 123.17(11) . . ?
N4 C9 N5 115.99(11) . . ?
N4 C9 C8 120.84(11) . . ?
C2 N1 C1 115.53(11) . . ?
O1 C5 N3 125.22(12) . . ?
O1 C5 C4 120.19(11) . . ?
N3 C5 C4 114.59(11) . . ?
C5 N3 C6 125.68(11) . . ?
C7 C6 N3 119.34(11) . . ?
C10 C6 N3 123.00(12) . . ?
C10 C6 C7 117.57(12) . . ?
C3 N2 C4 115.74(11) . . ?
C8 C7 C6 119.84(12) . . ?
N1 C2 C3 122.29(12) . . ?
N5 C11 C12 109.69(10) . . ?
C7 C8 C9 119.08(12) . . ?
N2 C4 C5 119.23(11) . . ?
N2 C4 C1 122.01(12) . . ?
C1 C4 C5 118.75(11) . . ?
C12 N6 C13 112.89(11) . . ?
C15A N6 C13 123.69(19) . . ?
C15A N6 C12 118.66(19) . . ?
C15B N6 C13 126.3(4) . . ?
C15B N6 C12 120.7(4) . . ?
N2 C3 C2 122.18(12) . . ?
N4 C10 C6 123.34(12) . . ?
N1 C1 C4 122.23(12) . . ?
N6 C13 C14 110.10(11) . . ?
N6 C12 C11 110.97(10) . . ?
N5 C14 C13 111.45(11) . . ?
N7A C16 C19A 120.9(3) . . ?
C19B C16 N7B 124.0(3) . . ?
N6 C15A C16 115.2(3) . . ?
O2A C15A N6 123.5(3) . . ?
O2A C15A C16 121.0(3) . . ?
N8A C18 C17A 124.4(3) . . ?
C17B C18 N8B 119.1(4) . . ?
N8A C19A C16 121.1(4) . . ?
C18 N8A C19A 115.5(4) . . ?
C16 N7A C17A 118.4(3) . . ?
N7A C17A C18 119.6(3) . . ?
C17B N7B C16 112.1(3) . . ?
C19B N8B C18 115.6(5) . . ?
C18 C17B N7B 125.1(4) . . ?
C16 C19B N8B 123.4(6) . . ?
N6 C15B C16 116.1(5) . . ?
O2B C15B N6 122.8(7) . . ?
O2B C15B C16 120.0(6) . . ?

loop_
_geom_bond_atom_site_label_1
_geom_bond_atom_site_label_2
_geom_bond_distance
_geom_bond_site_symmetry_2
_geom_bond_publ_flag
N5 C9 1.3814(16) . ?
N5 C11 1.4644(16) . ?
N5 C14 1.4703(16) . ?
O1 C5 1.2285(16) . ?
N4 C9 1.3444(16) . ?
N4 C10 1.3392(17) . ?
C9 C8 1.4123(17) . ?
N1 C2 1.3356(17) . ?
N1 C1 1.3416(17) . ?
C5 N3 1.3504(16) . ?
C5 C4 1.5052(17) . ?
N3 C6 1.4198(16) . ?
C6 C7 1.3960(18) . ?
C6 C10 1.3877(18) . ?
N2 C4 1.3398(16) . ?
N2 C3 1.3359(17) . ?
C7 C8 1.3795(18) . ?
C2 C3 1.3882(19) . ?
C11 C12 1.5193(17) . ?
C4 C1 1.3875(18) . ?
N6 C13 1.4712(17) . ?
N6 C12 1.4630(16) . ?
N6 C15A 1.358(4) . ?
N6 C15B 1.332(8) . ?
C13 C14 1.5051(18) . ?
C16 C15A 1.522(4) . ?
C16 C19A 1.472(5) . ?
C16 N7A 1.256(4) . ?
C16 N7B 1.401(4) . ?
C16 C19B 1.256(7) . ?
C16 C15B 1.534(8) . ?
O2A C15A 1.222(4) . ?
C18 N8A 1.270(6) . ?
C18 C17A 1.424(4) . ?
C18 N8B 1.381(7) . ?
C18 C17B 1.330(5) . ?
C19A N8A 1.331(7) . ?
N7A C17A 1.337(4) . ?
N7B C17B 1.338(6) . ?
N8B C19B 1.343(9) . ?
C15B O2B 1.229(9) . ?
